data_7024014
loop_
_publ_author_name
'Be\,sli, Serap'
'Mutlu, Ceylan'
'Yuksel, Fatma'

_publ_section_title
;
 Nucleophilic substitution reactions of 10- and 11-membered fluorodioxy
 ansa cyclotriphosphazene derivatives.
;
_journal_issue 48
_journal_name_full 'Dalton transactions (Cambridge, England : 2003)'
_journal_page_first 16709
_journal_page_last 16722
_journal_paper_doi 10.1039/c3dt52461b
_journal_volume 42
_journal_year 2013
_chemical_formula_sum 'C8 H10 Cl2 F8 N3 O4 P3'
_chemical_formula_weight 528.00
_chemical_name_common cyclophosphazene
_space_group_crystal_system triclinic
_space_group_IT_number 2
_space_group_name_Hall '-P 1'
_space_group_name_H-M_alt 'P -1'
_symmetry_space_group_name_Hall '-P 1'
_symmetry_space_group_name_H-M 'P -1'
_atom_sites_solution_hydrogens geom
_atom_sites_solution_primary direct
_atom_sites_solution_secondary difmap
_cell_angle_alpha 103.714(9)
_cell_angle_beta 109.372(8)
_cell_angle_gamma 105.644(9)
_cell_formula_units_Z 2
_cell_length_a 9.354(2)
_cell_length_b 10.499(2)
_cell_length_c 10.863(3)
_cell_measurement_reflns_used 9804
_cell_measurement_temperature 120.(2)
_cell_measurement_theta_max 28.3491
_cell_measurement_theta_min 2.1587
_cell_volume 904.4(4)
_computing_cell_refinement 'SAINT V7.66A (Bruker AXS, 2009)'
_computing_data_reduction 'SAINT V7.66A (Bruker AXS, 2009)'
_computing_structure_refinement 'SHELXL-97 (Sheldrick, 2008)'
_computing_structure_solution 'SHELXS-97 (Sheldrick, 2008)'
_diffrn_ambient_temperature 120.(2)
_diffrn_detector_area_resol_mean 8.3333
_diffrn_measured_fraction_theta_full 0.995
_diffrn_measured_fraction_theta_max 0.995
_diffrn_radiation_monochromator multilayer
_diffrn_radiation_type MoK\a
_diffrn_radiation_wavelength 0.71073
_diffrn_reflns_av_R_equivalents 0.0382
_diffrn_reflns_av_sigmaI/netI 0.0191
_diffrn_reflns_limit_h_max 12
_diffrn_reflns_limit_h_min -12
_diffrn_reflns_limit_k_max 13
_diffrn_reflns_limit_k_min -13
_diffrn_reflns_limit_l_max 14
_diffrn_reflns_limit_l_min -14
_diffrn_reflns_number 31131
_diffrn_reflns_theta_full 28.36
_diffrn_reflns_theta_max 28.36
_diffrn_reflns_theta_min 2.13
_diffrn_source ImuS
_exptl_absorpt_coefficient_mu 0.726
_exptl_absorpt_correction_T_max 0.87
_exptl_absorpt_correction_T_min 0.80
_exptl_absorpt_correction_type multi-scan
_exptl_absorpt_process_details 'SADABS V2008/1 (Bruker AXS)'
_exptl_crystal_colour colourless
_exptl_crystal_density_diffrn 1.939
_exptl_crystal_density_method 'not measured'
_exptl_crystal_description block
_exptl_crystal_F_000 524
_exptl_crystal_size_max 0.200
_exptl_crystal_size_mid 0.200
_exptl_crystal_size_min 0.190
_refine_diff_density_max 0.449
_refine_diff_density_min -0.540
_refine_ls_extinction_method none
_refine_ls_goodness_of_fit_ref 1.088
_refine_ls_hydrogen_treatment constr
_refine_ls_matrix_type full
_refine_ls_number_parameters 295
_refine_ls_number_reflns 4511
_refine_ls_number_restraints 4
_refine_ls_restrained_S_all 1.114
_refine_ls_R_factor_all 0.0293
_refine_ls_R_factor_gt 0.0272
_refine_ls_shift/su_max 0.001
_refine_ls_shift/su_mean 0.000
_refine_ls_structure_factor_coef Fsqd
_refine_ls_weighting_details 'calc w=1/[\s^2^(Fo^2^)+(0.0290P)^2^+0.6514P] where P=(Fo^2^+2Fc^2^)/3'
_refine_ls_weighting_scheme calc
_refine_ls_wR_factor_gt 0.0709
_refine_ls_wR_factor_ref 0.0721
_reflns_number_gt 4228
_reflns_number_total 4511
_reflns_threshold_expression >2sigma(I)
_cod_data_source_file c3dt52461b.txt
_cod_data_source_block SB4b
_cod_database_code 7024014

loop_
_space_group_symop_operation_xyz
'x, y, z'
'-x, -y, -z'

loop_
_atom_site_type_symbol
_atom_site_label
_atom_site_fract_x
_atom_site_fract_y
_atom_site_fract_z
_atom_site_U_iso_or_equiv
_atom_site_adp_type
_atom_site_calc_flag
_atom_site_refinement_flags
_atom_site_occupancy
_atom_site_disorder_assembly
_atom_site_disorder_group
P P1 0.64781(5) 0.87758(4) 0.28238(5) 0.02589(10) Uani d D 1.0 . .
P P2 0.38785(4) 0.64722(4) 0.06735(4) 0.01510(8) Uani d . 1.0 . .
P P3 0.33212(5) 0.83103(4) 0.25734(4) 0.01876(9) Uani d . 1.0 . .
N N1 0.57575(15) 0.74118(13) 0.14531(13) 0.0195(2) Uani d . 1.0 A .
N N2 0.26617(15) 0.69567(13) 0.12158(13) 0.0194(2) Uani d . 1.0 A .
N N3 0.52236(17) 0.91559(14) 0.33675(15) 0.0270(3) Uani d . 1.0 A .
O O1A 0.7668(3) 0.8517(3) 0.4174(2) 0.0289(7) Uani d PD 0.699(6) A 1
C C1A 0.8850(5) 0.7950(4) 0.4075(4) 0.0418(9) Uani d PD 0.699(6) A 1
H H1A1 0.8298 0.6979 0.3389 0.063 Uiso calc PR 0.699(6) A 1
H H1A2 0.9494 0.7941 0.4989 0.063 Uiso calc PR 0.699(6) A 1
H H1A3 0.9577 0.8535 0.3777 0.063 Uiso calc PR 0.699(6) A 1
O O1B 0.8144(5) 0.9084(4) 0.3788(4) 0.0229(14) Uani d PD 0.301(6) A 2
C C1B 0.8205(11) 0.8056(8) 0.4352(8) 0.0351(18) Uani d PD 0.301(6) A 2
H H1B1 0.7602 0.8065 0.4937 0.053 Uiso calc PR 0.301(6) A 2
H H1B2 0.9349 0.8238 0.4924 0.053 Uiso calc PR 0.301(6) A 2
H H1B3 0.7708 0.7127 0.3599 0.053 Uiso calc PR 0.301(6) A 2
O O3 0.36795(13) 0.49220(11) 0.06335(11) 0.0194(2) Uani d . 1.0 A .
O O4 0.25722(13) 0.79358(12) 0.36111(12) 0.0216(2) Uani d . 1.0 A .
O O2A 0.6925(7) 1.0232(4) 0.2320(5) 0.0245(16) Uani d PD 0.318(7) A 1
C C2A 0.7927(12) 1.0372(7) 0.1553(8) 0.0370(18) Uani d PD 0.318(7) A 1
H H2A1 0.8989 1.0354 0.2093 0.056 Uiso calc PR 0.318(7) A 1
H H2A2 0.8096 1.1272 0.1396 0.056 Uiso calc PR 0.318(7) A 1
H H2A3 0.7375 0.9585 0.065 0.056 Uiso calc PR 0.318(7) A 1
O O2B 0.7717(3) 0.9999(2) 0.2759(2) 0.0301(7) Uani d PD 0.682(7) A 2
C C2B 0.7151(6) 1.0411(4) 0.1582(5) 0.0486(11) Uani d PD 0.682(7) A 2
H H2B1 0.6786 0.9611 0.072 0.073 Uiso calc PR 0.682(7) A 2
H H2B2 0.8043 1.1209 0.1646 0.073 Uiso calc PR 0.682(7) A 2
H H2B3 0.6234 1.0697 0.1573 0.073 Uiso calc PR 0.682(7) A 2
Cl Cl1 0.30970(5) 0.62103(5) -0.13526(4) 0.02659(9) Uani d . 1.0 A .
Cl Cl2 0.22143(6) 0.96212(5) 0.20892(5) 0.03354(11) Uani d . 1.0 A .
F F1 0.34273(13) 0.25967(10) 0.14593(11) 0.0276(2) Uani d . 1.0 . .
F F2 0.08547(12) 0.21595(10) 0.10141(10) 0.0286(2) Uani d . 1.0 . .
F F3 0.42500(10) 0.52823(10) 0.33107(9) 0.02306(19) Uani d . 1.0 A .
F F4 0.32045(13) 0.34147(11) 0.37481(10) 0.0296(2) Uani d . 1.0 A .
F F5 0.07441(10) 0.50055(10) 0.21037(9) 0.02141(18) Uani d . 1.0 . .
F F6 0.04980(12) 0.36719(10) 0.33394(11) 0.0279(2) Uani d . 1.0 . .
F F7 0.30647(14) 0.57300(11) 0.56414(10) 0.0317(2) Uani d . 1.0 A .
F F8 0.09208(14) 0.62139(12) 0.46767(12) 0.0337(2) Uani d . 1.0 A .
C C3 0.21356(18) 0.38509(15) 0.02672(15) 0.0199(3) Uani d . 1.0 . .
H H3A 0.1788 0.3108 -0.0646 0.024 Uiso calc R 1.0 A .
H H3B 0.1294 0.4269 0.0187 0.024 Uiso calc R 1.0 . .
C C4 0.23155(18) 0.32097(15) 0.13972(16) 0.0195(3) Uani d . 1.0 A .
C C5 0.28503(18) 0.41684(15) 0.29254(15) 0.0185(3) Uani d . 1.0 . .
C C6 0.15766(18) 0.47257(16) 0.32139(15) 0.0189(3) Uani d . 1.0 A .
C C7 0.2262(2) 0.60602(17) 0.45465(16) 0.0224(3) Uani d . 1.0 . .
C C8 0.3396(2) 0.74702(16) 0.46743(16) 0.0228(3) Uani d . 1.0 A .
H H8A 0.3754 0.8184 0.5607 0.027 Uiso calc R 1.0 . .
H H8B 0.4381 0.7371 0.458 0.027 Uiso calc R 1.0 . .

loop_
_atom_site_aniso_label
_atom_site_aniso_U_11
_atom_site_aniso_U_22
_atom_site_aniso_U_33
_atom_site_aniso_U_12
_atom_site_aniso_U_13
_atom_site_aniso_U_23
P1 0.01851(19) 0.0218(2) 0.0254(2) 0.00126(15) 0.00934(16) -0.00405(16)
P2 0.01511(16) 0.01470(16) 0.01470(17) 0.00448(13) 0.00687(13) 0.00453(13)
P3 0.02128(18) 0.01619(17) 0.02210(19) 0.00904(14) 0.01172(15) 0.00648(14)
N1 0.0168(6) 0.0178(6) 0.0205(6) 0.0044(5) 0.0089(5) 0.0024(5)
N2 0.0171(6) 0.0197(6) 0.0208(6) 0.0067(5) 0.0090(5) 0.0054(5)
N3 0.0248(7) 0.0201(6) 0.0281(7) 0.0042(5) 0.0130(6) -0.0022(5)
O1A 0.0290(11) 0.0310(13) 0.0208(9) 0.0140(10) 0.0059(8) 0.0033(8)
C1A 0.0431(19) 0.0419(17) 0.0292(16) 0.0263(15) -0.0008(14) 0.0053(12)
O1B 0.0174(19) 0.019(2) 0.023(2) 0.0017(15) 0.0035(15) 0.0038(16)
C1B 0.034(4) 0.032(4) 0.031(4) 0.006(3) 0.012(3) 0.005(3)
O3 0.0197(5) 0.0153(5) 0.0248(5) 0.0056(4) 0.0123(4) 0.0072(4)
O4 0.0246(5) 0.0249(5) 0.0240(5) 0.0145(4) 0.0146(5) 0.0110(4)
O2A 0.033(3) 0.0148(17) 0.029(2) 0.0041(16) 0.021(2) 0.0089(16)
C2A 0.045(4) 0.027(3) 0.046(4) 0.008(3) 0.032(4) 0.012(3)
O2B 0.0242(12) 0.0209(9) 0.0350(11) -0.0003(8) 0.0101(9) 0.0066(8)
C2B 0.054(3) 0.0273(15) 0.056(2) 0.0037(16) 0.019(2) 0.0199(15)
Cl1 0.02403(18) 0.0391(2) 0.01811(17) 0.01205(16) 0.00908(14) 0.01254(15)
Cl2 0.0425(2) 0.0274(2) 0.0402(2) 0.02231(18) 0.0185(2) 0.01612(18)
F1 0.0368(5) 0.0222(5) 0.0342(5) 0.0169(4) 0.0215(4) 0.0118(4)
F2 0.0279(5) 0.0194(4) 0.0274(5) -0.0040(4) 0.0120(4) 0.0044(4)
F3 0.0139(4) 0.0244(4) 0.0210(4) 0.0020(3) 0.0054(3) 0.0006(4)
F4 0.0398(6) 0.0334(5) 0.0249(5) 0.0216(5) 0.0137(4) 0.0173(4)
F5 0.0163(4) 0.0281(5) 0.0200(4) 0.0088(3) 0.0066(3) 0.0100(4)
F6 0.0265(5) 0.0279(5) 0.0319(5) 0.0039(4) 0.0187(4) 0.0132(4)
F7 0.0478(6) 0.0331(5) 0.0168(5) 0.0173(5) 0.0132(4) 0.0117(4)
F8 0.0410(6) 0.0377(6) 0.0412(6) 0.0208(5) 0.0328(5) 0.0167(5)
C3 0.0204(7) 0.0166(6) 0.0166(7) 0.0012(5) 0.0076(5) 0.0029(5)
C4 0.0204(7) 0.0140(6) 0.0218(7) 0.0032(5) 0.0104(6) 0.0040(5)
C5 0.0181(6) 0.0191(7) 0.0179(7) 0.0066(5) 0.0072(5) 0.0071(5)
C6 0.0178(6) 0.0213(7) 0.0195(7) 0.0059(5) 0.0099(6) 0.0093(6)
C7 0.0289(8) 0.0270(8) 0.0183(7) 0.0135(6) 0.0145(6) 0.0096(6)
C8 0.0275(8) 0.0204(7) 0.0172(7) 0.0088(6) 0.0078(6) 0.0039(6)

loop_
_atom_type_symbol
_atom_type_description
_atom_type_scat_dispersion_real
_atom_type_scat_dispersion_imag
_atom_type_scat_source
C C 0.0033 0.0016 'International Tables Vol C Tables 4.2.6.8 and 6.1.1.4'
H H 0.0000 0.0000 'International Tables Vol C Tables 4.2.6.8 and 6.1.1.4'
N N 0.0061 0.0033 'International Tables Vol C Tables 4.2.6.8 and 6.1.1.4'
O O 0.0106 0.0060 'International Tables Vol C Tables 4.2.6.8 and 6.1.1.4'
F F 0.0171 0.0103 'International Tables Vol C Tables 4.2.6.8 and 6.1.1.4'
P P 0.1023 0.0942 'International Tables Vol C Tables 4.2.6.8 and 6.1.1.4'
Cl Cl 0.1484 0.1585 'International Tables Vol C Tables 4.2.6.8 and 6.1.1.4'

loop_
_geom_angle_atom_site_label_1
_geom_angle_atom_site_label_2
_geom_angle_atom_site_label_3
_geom_angle
O1B P1 O2B 67.9(2)
O1B P1 N3 121.20(19)
O2B P1 N3 115.71(12)
O1B P1 N1 113.99(16)
O2B P1 N1 110.65(9)
N3 P1 N1 117.24(7)
O1B P1 O1A 33.26(19)
O2B P1 O1A 100.39(15)
N3 P1 O1A 101.11(10)
N1 P1 O1A 109.67(10)
O1B P1 O2A 97.0(3)
O2B P1 O2A 30.03(15)
N3 P1 O2A 94.65(18)
N1 P1 O2A 106.41(15)
O1A P1 O2A 127.5(2)
N1 P2 O3 107.27(7)
N1 P2 N2 118.88(7)
O3 P2 N2 110.20(6)
N1 P2 Cl1 109.32(5)
O3 P2 Cl1 101.99(5)
N2 P2 Cl1 107.87(5)
N3 P3 O4 110.97(7)
N3 P3 N2 117.67(7)
O4 P3 N2 110.46(7)
N3 P3 Cl2 109.57(6)
O4 P3 Cl2 97.46(5)
N2 P3 Cl2 108.80(6)
P2 N1 P1 121.63(8)
P3 N2 P2 121.21(8)
P3 N3 P1 123.15(9)
C1A O1A P1 120.8(2)
C1B O1B P1 111.1(5)
O1B C1B H1B1 109.5
O1B C1B H1B2 109.5
H1B1 C1B H1B2 109.5
O1B C1B H1B3 109.5
H1B1 C1B H1B3 109.5
H1B2 C1B H1B3 109.5
C3 O3 P2 122.69(10)
C8 O4 P3 120.89(10)
C2A O2A P1 120.5(5)
C2B O2B P1 116.2(3)
O2B C2B H2B1 109.5
O2B C2B H2B2 109.5
H2B1 C2B H2B2 109.5
O2B C2B H2B3 109.5
H2B1 C2B H2B3 109.5
H2B2 C2B H2B3 109.5
O3 C3 C4 108.52(12)
O3 C3 H3A 110.0
C4 C3 H3A 110.0
O3 C3 H3B 110.0
C4 C3 H3B 110.0
H3A C3 H3B 108.4
F1 C4 F2 107.02(12)
F1 C4 C3 109.30(12)
F2 C4 C3 107.99(12)
F1 C4 C5 105.39(12)
F2 C4 C5 106.81(12)
C3 C4 C5 119.67(12)
F4 C5 F3 107.41(12)
F4 C5 C6 107.60(12)
F3 C5 C6 109.23(12)
F4 C5 C4 107.76(12)
F3 C5 C4 108.40(12)
C6 C5 C4 116.11(12)
F5 C6 F6 107.62(12)
F5 C6 C5 109.27(12)
F6 C6 C5 107.36(12)
F5 C6 C7 108.40(12)
F6 C6 C7 107.72(12)
C5 C6 C7 116.16(12)
F8 C7 F7 107.53(12)
F8 C7 C8 108.90(13)
F7 C7 C8 107.30(13)
F8 C7 C6 104.95(13)
F7 C7 C6 106.67(12)
C8 C7 C6 120.86(13)
O4 C8 C7 110.10(13)
O4 C8 H8A 109.6
C7 C8 H8A 109.6
O4 C8 H8B 109.6
C7 C8 H8B 109.6
H8A C8 H8B 108.2

loop_
_geom_bond_atom_site_label_1
_geom_bond_atom_site_label_2
_geom_bond_distance
P1 O1B 1.454(4)
P1 O2B 1.5139(18)
P1 N3 1.5767(14)
P1 N1 1.5890(13)
P1 O1A 1.654(2)
P1 O2A 1.736(5)
P2 N1 1.5687(13)
P2 O3 1.5758(11)
P2 N2 1.5864(13)
P2 Cl1 1.9978(7)
P3 N3 1.5702(15)
P3 O4 1.5817(12)
P3 N2 1.5827(13)
P3 Cl2 1.9984(6)
O1A C1A 1.411(4)
C1A H1A1 0.98
C1A H1A2 0.98
C1A H1A3 0.98
O1B C1B 1.367(9)
C1B H1B1 0.98
C1B H1B2 0.98
C1B H1B3 0.98
O3 C3 1.4281(17)
O4 C8 1.4307(19)
O2A C2A 1.449(8)
C2A H2A1 0.98
C2A H2A2 0.98
C2A H2A3 0.98
O2B C2B 1.428(5)
C2B H2B1 0.98
C2B H2B2 0.98
C2B H2B3 0.98
F1 C4 1.3548(18)
F2 C4 1.3597(17)
F3 C5 1.3549(17)
F4 C5 1.3472(18)
F5 C6 1.3474(17)
F6 C6 1.3495(17)
F7 C7 1.3573(18)
F8 C7 1.3551(18)
C3 C4 1.518(2)
C3 H3A 0.99
C3 H3B 0.99
C4 C5 1.551(2)
C5 C6 1.548(2)
C6 C7 1.552(2)
C7 C8 1.515(2)
C8 H8A 0.99
C8 H8B 0.99

loop_
_geom_torsion_atom_site_label_1
_geom_torsion_atom_site_label_2
_geom_torsion_atom_site_label_3
_geom_torsion_atom_site_label_4
_geom_torsion
O3 P2 N1 P1 -121.79(9)
N2 P2 N1 P1 3.97(13)
Cl1 P2 N1 P1 128.36(8)
O1B P1 N1 P2 149.7(3)
O2B P1 N1 P2 -136.05(15)
N3 P1 N1 P2 -0.37(14)
O1A P1 N1 P2 114.11(13)
O2A P1 N1 P2 -104.6(2)
N3 P3 N2 P2 -0.13(13)
O4 P3 N2 P2 -128.95(9)
Cl2 P3 N2 P2 125.18(8)
N1 P2 N2 P3 -3.72(13)
O3 P2 N2 P3 120.62(9)
Cl1 P2 N2 P3 -128.82(8)
O4 P3 N3 P1 132.56(11)
N2 P3 N3 P1 3.97(15)
Cl2 P3 N3 P1 -120.95(10)
O1B P1 N3 P3 -151.6(2)
O2B P1 N3 P3 129.74(15)
N1 P1 N3 P3 -3.74(15)
O1A P1 N3 P3 -122.88(14)
O2A P1 N3 P3 107.4(2)
O1B P1 O1A C1A -57.6(4)
O2B P1 O1A C1A -70.1(3)
N3 P1 O1A C1A 170.9(3)
N1 P1 O1A C1A 46.4(3)
O2A P1 O1A C1A -84.3(3)
O2B P1 O1B C1B -170.4(6)
N3 P1 O1B C1B 82.0(5)
N1 P1 O1B C1B -66.7(6)
O1A P1 O1B C1B 22.9(5)
O2A P1 O1B C1B -178.2(5)
N1 P2 O3 C3 166.66(11)
N2 P2 O3 C3 35.87(13)
Cl1 P2 O3 C3 -78.49(11)
N3 P3 O4 C8 -41.35(13)
N2 P3 O4 C8 91.01(12)
Cl2 P3 O4 C8 -155.68(10)
O1B P1 O2A C2A 65.3(6)
O2B P1 O2A C2A 50.7(6)
N3 P1 O2A C2A -172.5(6)
N1 P1 O2A C2A -52.3(7)
O1A P1 O2A C2A 79.7(6)
O1B P1 O2B C2B 165.3(4)
N3 P1 O2B C2B -79.5(3)
N1 P1 O2B C2B 56.9(4)
O1A P1 O2B C2B 172.7(3)
O2A P1 O2B C2B -30.3(4)
P2 O3 C3 C4 -128.40(11)
O3 C3 C4 F1 -61.86(15)
O3 C3 C4 F2 -177.96(11)
O3 C3 C4 C5 59.69(17)
F1 C4 C5 F4 -45.50(15)
F2 C4 C5 F4 68.11(15)
C3 C4 C5 F4 -168.97(13)
F1 C4 C5 F3 70.45(14)
F2 C4 C5 F3 -175.94(11)
C3 C4 C5 F3 -53.02(17)
F1 C4 C5 C6 -166.20(11)
F2 C4 C5 C6 -52.59(16)
C3 C4 C5 C6 70.33(17)
F4 C5 C6 F5 -157.11(11)
F3 C5 C6 F5 86.59(14)
C4 C5 C6 F5 -36.32(17)
F4 C5 C6 F6 -40.67(15)
F3 C5 C6 F6 -156.97(11)
C4 C5 C6 F6 80.11(15)
F4 C5 C6 C7 79.91(15)
F3 C5 C6 C7 -36.39(17)
C4 C5 C6 C7 -159.30(13)
F5 C6 C7 F8 65.03(14)
F6 C6 C7 F8 -51.15(15)
C5 C6 C7 F8 -171.53(12)
F5 C6 C7 F7 178.94(11)
F6 C6 C7 F7 62.76(15)
C5 C6 C7 F7 -57.62(16)
F5 C6 C7 C8 -58.34(18)
F6 C6 C7 C8 -174.52(13)
C5 C6 C7 C8 65.09(19)
P3 O4 C8 C7 -124.78(12)
F8 C7 C8 O4 -59.26(16)
F7 C7 C8 O4 -175.37(11)
C6 C7 C8 O4 62.22(18)
